data_4000522
_journal_name_full 'Chemistry of Materials'
_journal_paper_doi 10.1021/cm050412c
_journal_year 2005
_chemical_formula_sum 'Cu2 S4 Sn Tl2'
_chemical_formula_weight 782.75
_chemical_name_common 'Thallium Copper Tin Sulfide'
_space_group_IT_number 72
_symmetry_cell_setting orthorhombic
_symmetry_space_group_name_Hall '-I 2 2c'
_symmetry_space_group_name_H-M 'I b a m'
_cell_angle_alpha 90.00
_cell_angle_beta 90.00
_cell_angle_gamma 90.00
_cell_formula_units_Z 4
_cell_length_a 5.3794(11)
_cell_length_b 11.268(2)
_cell_length_c 13.413(3)
_cell_measurement_temperature 175(5)
_cell_volume 813.0(3)
_diffrn_ambient_temperature 175(5)
_exptl_crystal_density_diffrn 6.395
_cod_depositor_comments
;
The following automatic conversions were performed:
'_symmetry_cell_setting' value 'Orthorhombic' changed to 'orthorhombic'
according to '/home/saulius/struct/CIF-dictionaries/cif_core.dic'
dictionary named 'cif_core.dic' version 2.4.1 from 2010-06-29.

Automatic conversion script
Id: cif_fix_enum 1527 2010-12-29 10:47:43Z saulius 
;
_cod_database_code 4000522

loop_
_symmetry_equiv_pos_as_xyz
'x, y, z'
'-x, -y, z'
'x, -y, -z+1/2'
'-x, y, -z+1/2'
'x+1/2, y+1/2, z+1/2'
'-x+1/2, -y+1/2, z+1/2'
'x+1/2, -y+1/2, -z+1'
'-x+1/2, y+1/2, -z+1'
'-x, -y, -z'
'x, y, -z'
'-x, y, z-1/2'
'x, -y, z-1/2'
'-x+1/2, -y+1/2, -z+1/2'
'x+1/2, y+1/2, -z+1/2'
'-x+1/2, y+1/2, z'
'x+1/2, -y+1/2, z'

loop_
_atom_site_label
_atom_site_type_symbol
_atom_site_fract_x
_atom_site_fract_y
_atom_site_fract_z
_atom_site_U_iso_or_equiv
_atom_site_adp_type
_atom_site_occupancy
_atom_site_symmetry_multiplicity
_atom_site_calc_flag
_atom_site_refinement_flags
_atom_site_disorder_assembly
_atom_site_disorder_group
Tl1 Tl 0.23446(5) 0.12163(3) 0.0000 0.01727(13) Uani 1 2 d S . .
Cu1 Cu 0.0000 0.21915(10) 0.2500 0.0190(2) Uani 1 2 d S . .
Sn1 Sn 0.0000 0.5000 0.2500 0.00753(17) Uani 1 4 d S . .
S1 S 0.2309(2) 0.37166(11) 0.14151(10) 0.0104(3) Uani 1 1 d . . .
